data_7125893
loop_
_publ_author_name
'Liu, Jiao'
'Yang, Guo-Ping'
'Jin, Jing'
'Wu, Dan'
'Ma, Lu-Fang'
'Wang, Yao-Yu'

_publ_section_title
;
 A first new porous d-p HMOF material with multiple active sites for
 excellent CO<sub>2</sub> capture and catalysis.
;
_journal_issue 16
_journal_name_full 'Chemical communications (Cambridge, England)'
_journal_page_first 2395
_journal_page_last 2398
_journal_paper_doi 10.1039/c9cc09664g
_journal_volume 56
_journal_year 2020
_chemical_formula_sum 'C22 H14 N4 O9 Pb2'
_chemical_formula_weight 892.75
_space_group_crystal_system triclinic
_space_group_IT_number 2
_space_group_name_Hall '-P 1'
_space_group_name_H-M_alt 'P -1'
_atom_sites_solution_hydrogens mixed
_audit_creation_method SHELXL-2014/7
_audit_update_record
;
2019-10-24 deposited with the CCDC.	2020-01-24 downloaded from the CCDC.
;
_cell_angle_alpha 90.053(4)
_cell_angle_beta 107.913(5)
_cell_angle_gamma 103.473(4)
_cell_formula_units_Z 2
_cell_length_a 10.489(3)
_cell_length_b 11.331(3)
_cell_length_c 11.564(3)
_cell_measurement_reflns_used 3690
_cell_measurement_temperature 296(2)
_cell_measurement_theta_max 28.423
_cell_measurement_theta_min 2.725
_cell_volume 1267.9(6)
_computing_structure_refinement 'SHELXL-2014/7 (Sheldrick, 2014)'
_diffrn_ambient_temperature 296(2)
_diffrn_measured_fraction_theta_full 0.978
_diffrn_measured_fraction_theta_max 0.978
_diffrn_measurement_device_type \w
_diffrn_radiation_type MoK\a
_diffrn_radiation_wavelength 0.71073
_diffrn_reflns_av_R_equivalents 0.0327
_diffrn_reflns_av_unetI/netI 0.0709
_diffrn_reflns_Laue_measured_fraction_full 0.978
_diffrn_reflns_Laue_measured_fraction_max 0.978
_diffrn_reflns_limit_h_max 12
_diffrn_reflns_limit_h_min -12
_diffrn_reflns_limit_k_max 12
_diffrn_reflns_limit_k_min -13
_diffrn_reflns_limit_l_max 7
_diffrn_reflns_limit_l_min -13
_diffrn_reflns_number 6251
_diffrn_reflns_point_group_measured_fraction_full 0.978
_diffrn_reflns_point_group_measured_fraction_max 0.978
_diffrn_reflns_theta_full 24.999
_diffrn_reflns_theta_max 24.999
_diffrn_reflns_theta_min 1.854
_exptl_absorpt_coefficient_mu 13.319
_exptl_absorpt_correction_T_max 0.264
_exptl_absorpt_correction_T_min 0.136
_exptl_absorpt_correction_type multi-scan
_exptl_absorpt_process_details sadabs
_exptl_crystal_colour colorless
_exptl_crystal_density_diffrn 2.339
_exptl_crystal_description block
_exptl_crystal_F_000 820
_exptl_crystal_size_max 0.210
_exptl_crystal_size_mid 0.130
_exptl_crystal_size_min 0.100
_platon_squeeze_details
;
;
_refine_diff_density_max 4.491
_refine_diff_density_min -6.146
_refine_diff_density_rms 0.963
_refine_ls_extinction_method none
_refine_ls_goodness_of_fit_ref 0.968
_refine_ls_hydrogen_treatment constr
_refine_ls_matrix_type full
_refine_ls_number_parameters 310
_refine_ls_number_reflns 4382
_refine_ls_number_restraints 222
_refine_ls_restrained_S_all 0.952
_refine_ls_R_factor_all 0.0870
_refine_ls_R_factor_gt 0.0749
_refine_ls_shift/su_max 0.001
_refine_ls_shift/su_mean 0.000
_refine_ls_structure_factor_coef Fsqd
_refine_ls_weighting_details 'w=1/[\s^2^(Fo^2^)+(0.2680P)^2^+0.2195P] where P=(Fo^2^+2Fc^2^)/3'
_refine_ls_weighting_scheme calc
_refine_ls_wR_factor_gt 0.2570
_refine_ls_wR_factor_ref 0.2931
_reflns_Friedel_coverage 0.000
_reflns_number_gt 3570
_reflns_number_total 4382
_reflns_threshold_expression 'I > 2\s(I)'
_cod_data_source_file c9cc09664g2.cif
_cod_data_source_block 1
_cod_depositor_comments 'Adding full bibliography for 7125893--7125894.cif.'
_cod_database_code 7125893
_shelx_shelxl_version_number 2014/7
_shelx_space_group_comment
;
The symmetry employed for this shelxl refinement is uniquely defined
by the following loop, which should always be used as a source of
symmetry information in preference to the above space-group names.
They are only intended as comments.
;
_shelx_estimated_absorpt_t_min 0.166
_shelx_estimated_absorpt_t_max 0.349

loop_
_space_group_symop_operation_xyz
'x, y, z'
'-x, -y, -z'

loop_
_atom_site_label
_atom_site_type_symbol
_atom_site_fract_x
_atom_site_fract_y
_atom_site_fract_z
_atom_site_U_iso_or_equiv
_atom_site_adp_type
_atom_site_occupancy
_atom_site_site_symmetry_order
_atom_site_calc_flag
_atom_site_refinement_flags_posn
_atom_site_refinement_flags_adp
Pb1 Pb 0.78054(6) 0.08563(6) -0.24840(5) 0.0139(3) Uani 1 1 d . U
Pb2 Pb 1.37451(7) 0.18169(6) 0.56026(6) 0.0160(3) Uani 1 1 d . U
O1 O 0.9360(14) 0.2196(13) -0.0869(13) 0.026(3) Uani 1 1 d . U
O2 O 0.9451(13) 0.3243(12) -0.2435(12) 0.023(3) Uani 1 1 d . U
O3 O 1.4921(14) 0.6536(12) 0.2934(13) 0.026(3) Uani 1 1 d . U
O4 O 1.3938(14) 0.7997(12) 0.1977(12) 0.023(3) Uani 1 1 d . U
O5 O 0.9853(18) -0.0700(15) 0.2521(16) 0.042(4) Uani 1 1 d . U
O6 O 1.1334(19) 0.1019(18) 0.3307(18) 0.056(5) Uani 1 1 d . U
O7 O 0.4500(14) 0.1244(13) 0.3524(12) 0.027(3) Uani 1 1 d . U
O8 O 0.6035(16) 0.1945(14) 0.5347(14) 0.032(3) Uani 1 1 d . U
O9 O 1.2138(19) 0.2513(16) 0.6809(16) 0.049(4) Uani 1 1 d . U
H9A H 1.1571 0.1994 0.7005 0.059 Uiso 1 1 d R U
H9B H 1.1308 0.2432 0.6468 0.059 Uiso 1 1 d R U
N1 N 1.3458(16) 0.3538(14) 0.4472(14) 0.019(3) Uani 1 1 d . U
N2 N 1.2797(15) 0.4534(13) 0.2883(13) 0.017(3) Uani 1 1 d . U
N3 N 0.7590(16) -0.0179(14) -0.0636(14) 0.021(3) Uani 1 1 d . U
N4 N 0.7455(16) -0.0043(14) 0.1198(14) 0.017(3) Uani 1 1 d . U
C1 C 0.981(2) 0.3139(17) -0.1368(17) 0.021(4) Uani 1 1 d . U
C2 C 1.0975(11) 0.4101(9) -0.0422(9) 0.014(3) Uani 1 1 d G U
C3 C 1.1435(11) 0.3895(8) 0.0805(10) 0.020(4) Uani 1 1 d G U
H3 H 1.1091 0.3148 0.1069 0.023 Uiso 1 1 calc R U
C4 C 1.2408(11) 0.4804(9) 0.1636(7) 0.020(4) Uani 1 1 d G U
C5 C 1.2922(10) 0.5919(8) 0.1241(9) 0.008(3) Uani 1 1 d G U
C6 C 1.2462(12) 0.6126(8) 0.0014(9) 0.025(4) Uani 1 1 d G U
H6 H 1.2805 0.6872 -0.0250 0.030 Uiso 1 1 calc R U
C7 C 1.1488(12) 0.5217(10) -0.0817(7) 0.031(5) Uani 1 1 d G U
H7A H 1.1181 0.5355 -0.1638 0.038 Uiso 1 1 calc R U
C8 C 1.4052(17) 0.6870(15) 0.2143(15) 0.012(3) Uani 1 1 d . U
C9 C 1.317(2) 0.3497(18) 0.3310(17) 0.023(4) Uani 1 1 d . U
H9 H 1.3200 0.2855 0.2827 0.028 Uiso 1 1 calc R U
C10 C 1.268(2) 0.5187(19) 0.3835(18) 0.025(4) Uani 1 1 d . U
H10 H 1.2335 0.5874 0.3806 0.031 Uiso 1 1 calc R U
C11 C 1.3188(19) 0.4597(17) 0.4819(18) 0.023(4) Uani 1 1 d . U
H11 H 1.3336 0.4867 0.5620 0.027 Uiso 1 1 calc R U
C12 C 1.024(2) 0.0366(19) 0.2988(19) 0.026(4) Uani 1 1 d . U
C13 C 0.8981(9) 0.0810(11) 0.3176(10) 0.014(3) Uani 1 1 d G U
C14 C 0.9270(8) 0.1455(11) 0.4287(9) 0.026(4) Uani 1 1 d G U
H14 H 1.0174 0.1688 0.4811 0.031 Uiso 1 1 calc R U
C15 C 0.8208(11) 0.1751(10) 0.4616(8) 0.023(4) Uani 1 1 d G U
H15 H 0.8402 0.2183 0.5359 0.027 Uiso 1 1 calc R U
C16 C 0.6858(9) 0.1403(11) 0.3834(10) 0.018(4) Uani 1 1 d G U
C17 C 0.6569(8) 0.0759(10) 0.2722(9) 0.012(3) Uani 1 1 d G U
H17 H 0.5665 0.0526 0.2199 0.015 Uiso 1 1 calc R U
C18 C 0.7630(10) 0.0462(10) 0.2394(8) 0.011(3) Uani 1 1 d G U
C19 C 0.8029(19) 0.0478(17) 0.0435(17) 0.018(4) Uani 1 1 d . U
H19 H 0.8675 0.1226 0.0608 0.022 Uiso 1 1 calc R U
C20 C 0.6431(19) -0.1016(17) 0.0565(17) 0.017(4) Uani 1 1 d . U
H20 H 0.5764 -0.1504 0.0849 0.020 Uiso 1 1 calc R U
C21 C 0.657(2) -0.1136(18) -0.0539(18) 0.021(4) Uani 1 1 d . U
H21 H 0.6053 -0.1762 -0.1138 0.025 Uiso 1 1 calc R U
C22 C 0.575(2) 0.1453(19) 0.428(2) 0.032(5) Uani 1 1 d . U

loop_
_atom_site_aniso_label
_atom_site_aniso_U_11
_atom_site_aniso_U_22
_atom_site_aniso_U_33
_atom_site_aniso_U_23
_atom_site_aniso_U_13
_atom_site_aniso_U_12
Pb1 0.0125(5) 0.0173(5) 0.0104(4) -0.0020(3) 0.0034(3) 0.0012(3)
Pb2 0.0163(5) 0.0139(5) 0.0165(5) 0.0017(3) 0.0052(3) 0.0013(3)
O1 0.026(3) 0.026(3) 0.026(3) 0.0020(9) 0.0081(12) 0.0059(11)
O2 0.023(3) 0.023(3) 0.023(3) 0.0028(16) 0.0052(17) 0.0065(17)
O3 0.026(3) 0.026(3) 0.026(3) 0.0018(9) 0.0084(12) 0.0066(11)
O4 0.023(3) 0.023(3) 0.023(3) 0.0017(8) 0.0073(12) 0.0055(11)
O5 0.042(4) 0.042(4) 0.042(4) 0.0030(9) 0.0133(15) 0.0104(13)
O6 0.055(5) 0.055(5) 0.057(5) 0.0042(17) 0.017(2) 0.014(2)
O7 0.027(3) 0.028(3) 0.027(3) 0.0019(16) 0.0093(18) 0.0065(17)
O8 0.032(3) 0.032(3) 0.032(3) 0.0024(9) 0.0101(13) 0.0077(12)
O9 0.049(5) 0.049(5) 0.050(5) 0.0036(17) 0.016(2) 0.0119(19)
N1 0.019(3) 0.019(3) 0.019(3) 0.0015(9) 0.0059(13) 0.0048(11)
N2 0.017(3) 0.017(3) 0.017(3) 0.0013(9) 0.0052(13) 0.0041(11)
N3 0.021(3) 0.021(3) 0.021(3) 0.0017(9) 0.0068(13) 0.0053(11)
N4 0.017(3) 0.017(3) 0.017(3) 0.0011(9) 0.0054(13) 0.0041(11)
C1 0.022(4) 0.021(4) 0.021(4) 0.0016(9) 0.0069(15) 0.0053(13)
C2 0.014(4) 0.014(4) 0.014(4) 0.0011(9) 0.0042(13) 0.0035(12)
C3 0.020(4) 0.020(4) 0.019(4) 0.0016(9) 0.0063(14) 0.0047(12)
C4 0.020(4) 0.020(4) 0.020(4) 0.0016(9) 0.0063(15) 0.0050(12)
C5 0.008(3) 0.008(3) 0.008(3) 0.0006(9) 0.0024(13) 0.0020(11)
C6 0.025(4) 0.025(4) 0.025(4) 0.0020(9) 0.0080(15) 0.0059(13)
C7 0.031(5) 0.031(5) 0.031(5) 0.0026(9) 0.0098(17) 0.0077(14)
C8 0.012(3) 0.012(3) 0.012(3) 0.0009(9) 0.0038(13) 0.0027(11)
C9 0.023(4) 0.023(4) 0.023(4) 0.0019(9) 0.0072(15) 0.0057(13)
C10 0.026(4) 0.025(4) 0.025(4) 0.0018(9) 0.0081(15) 0.0062(13)
C11 0.023(4) 0.023(4) 0.022(4) 0.0018(9) 0.0071(15) 0.0055(13)
C12 0.026(4) 0.026(4) 0.026(4) 0.0020(9) 0.0082(16) 0.0062(13)
C13 0.014(4) 0.014(4) 0.014(4) 0.0012(9) 0.0046(13) 0.0035(12)
C14 0.026(4) 0.026(4) 0.026(4) 0.0021(9) 0.0081(16) 0.0063(13)
C15 0.023(4) 0.023(4) 0.023(4) 0.0017(9) 0.0073(15) 0.0056(13)
C16 0.018(4) 0.018(4) 0.018(4) 0.0013(9) 0.0057(14) 0.0044(12)
C17 0.012(3) 0.012(3) 0.012(3) 0.0008(9) 0.0039(13) 0.0031(11)
C18 0.011(3) 0.011(3) 0.011(3) 0.0007(9) 0.0036(13) 0.0027(11)
C19 0.018(4) 0.018(4) 0.018(4) 0.0016(9) 0.0057(14) 0.0044(12)
C20 0.016(4) 0.017(4) 0.017(4) 0.0012(9) 0.0052(14) 0.0040(12)
C21 0.021(4) 0.021(4) 0.021(4) 0.0016(9) 0.0066(15) 0.0053(13)
C22 0.032(5) 0.032(5) 0.032(5) 0.0025(9) 0.0102(17) 0.0078(14)

loop_
_atom_type_symbol
_atom_type_description
_atom_type_scat_dispersion_real
_atom_type_scat_dispersion_imag
_atom_type_scat_source
C C 0.0033 0.0016 'International Tables Vol C Tables 4.2.6.8 and 6.1.1.4'
H H 0.0000 0.0000 'International Tables Vol C Tables 4.2.6.8 and 6.1.1.4'
N N 0.0061 0.0033 'International Tables Vol C Tables 4.2.6.8 and 6.1.1.4'
O O 0.0106 0.0060 'International Tables Vol C Tables 4.2.6.8 and 6.1.1.4'
Pb Pb -3.3944 10.1111 'International Tables Vol C Tables 4.2.6.8 and 6.1.1.4'

loop_
_geom_angle_atom_site_label_1
_geom_angle_atom_site_label_2
_geom_angle_atom_site_label_3
_geom_angle
_geom_angle_site_symmetry_1
_geom_angle_site_symmetry_3
O1 Pb1 N3 75.7(5) . .
O1 Pb1 O5 75.5(5) . 2_755
N3 Pb1 O5 102.9(5) . 2_755
O1 Pb1 O4 80.8(4) . 2_765
N3 Pb1 O4 81.7(5) . 2_765
O5 Pb1 O4 153.8(5) 2_755 2_765
N1 Pb2 O3 77.5(5) . 2_866
N1 Pb2 O8 91.9(5) . 1_655
O3 Pb2 O8 81.0(5) 2_866 1_655
N1 Pb2 O9 85.6(5) . .
O3 Pb2 O9 69.9(5) 2_866 .
O8 Pb2 O9 150.7(5) 1_655 .
C1 O1 Pb1 104.8(12) . .
C8 O3 Pb2 109.9(11) . 2_866
C8 O4 Pb1 129.8(11) . 2_765
C12 O5 Pb1 95.6(13) . 2_755
C22 O8 Pb2 104.3(13) . 1_455
Pb2 O9 H9A 119.6 . .
Pb2 O9 H9B 120.5 . .
H9A O9 H9B 59.8 . .
C9 N1 C11 106.5(16) . .
C9 N1 Pb2 122.8(13) . .
C11 N1 Pb2 128.4(12) . .
C9 N2 C10 108.1(15) . .
C9 N2 C4 125.6(14) . .
C10 N2 C4 125.8(14) . .
C19 N3 C21 104.7(15) . .
C19 N3 Pb1 119.2(12) . .
C21 N3 Pb1 128.6(12) . .
C19 N4 C20 106.7(17) . .
C19 N4 C18 125.9(15) . .
C20 N4 C18 125.9(16) . .
O2 C1 O1 124.3(18) . .
O2 C1 C2 123.7(16) . .
O1 C1 C2 111.9(15) . .
C3 C2 C7 120.0 . .
C3 C2 C1 121.5(10) . .
C7 C2 C1 118.3(10) . .
C4 C3 C2 120.0 . .
C4 C3 H3 120.0 . .
C2 C3 H3 120.0 . .
C3 C4 C5 120.0 . .
C3 C4 N2 116.6(9) . .
C5 C4 N2 123.4(9) . .
C6 C5 C4 120.0 . .
C6 C5 C8 120.5(9) . .
C4 C5 C8 119.3(9) . .
C7 C6 C5 120.0 . .
C7 C6 H6 120.0 . .
C5 C6 H6 120.0 . .
C6 C7 C2 120.0 . .
C6 C7 H7A 120.0 . .
C2 C7 H7A 120.0 . .
O3 C8 O4 127.2(16) . .
O3 C8 C5 118.6(15) . .
O4 C8 C5 114.2(14) . .
N1 C9 N2 110.1(17) . .
N1 C9 H9 125.0 . .
N2 C9 H9 125.0 . .
C11 C10 N2 103.9(17) . .
C11 C10 H10 128.0 . .
N2 C10 H10 128.0 . .
C10 C11 N1 110.6(18) . .
C10 C11 H11 124.7 . .
N1 C11 H11 124.7 . .
O6 C12 O5 130(2) . .
O6 C12 C13 119.0(18) . .
O5 C12 C13 110.6(16) . .
C14 C13 C18 120.0 . .
C14 C13 C12 115.0(10) . .
C18 C13 C12 124.4(10) . .
C13 C14 C15 120.0 . .
C13 C14 H14 120.0 . .
C15 C14 H14 120.0 . .
C16 C15 C14 120.0 . .
C16 C15 H15 120.0 . .
C14 C15 H15 120.0 . .
C17 C16 C15 120.0 . .
C17 C16 C22 118.9(11) . .
C15 C16 C22 119.5(11) . .
C18 C17 C16 120.0 . .
C18 C17 H17 120.0 . .
C16 C17 H17 120.0 . .
C17 C18 C13 120.0 . .
C17 C18 N4 123.4(9) . .
C13 C18 N4 116.0(9) . .
N4 C19 N3 112.1(17) . .
N4 C19 H19 123.9 . .
N3 C19 H19 123.9 . .
C21 C20 N4 107.3(18) . .
C21 C20 H20 126.3 . .
N4 C20 H20 126.3 . .
C20 C21 N3 108.3(17) . .
C20 C21 H21 125.9 . .
N3 C21 H21 125.9 . .
O8 C22 O7 120.2(19) . .
O8 C22 C16 118.5(18) . .
O7 C22 C16 119.7(18) . .

loop_
_geom_bond_atom_site_label_1
_geom_bond_atom_site_label_2
_geom_bond_distance
_geom_bond_site_symmetry_2
Pb1 O1 2.327(14) .
Pb1 N3 2.484(15) .
Pb1 O5 2.517(17) 2_755
Pb1 O4 2.672(13) 2_765
Pb2 N1 2.375(15) .
Pb2 O3 2.371(14) 2_866
Pb2 O8 2.481(15) 1_655
Pb2 O9 2.734(17) .
O1 C1 1.28(2) .
O2 C1 1.19(2) .
O3 C8 1.21(2) .
O3 Pb2 2.371(14) 2_866
O4 C8 1.32(2) .
O4 Pb1 2.672(13) 2_765
O5 C12 1.25(3) .
O5 Pb1 2.517(17) 2_755
O6 C12 1.16(3) .
O7 C22 1.30(3) .
O8 C22 1.27(3) .
O8 Pb2 2.481(15) 1_455
O9 H9A 0.8199 .
O9 H9B 0.8200 .
N1 C9 1.28(2) .
N1 C11 1.38(2) .
N2 C9 1.37(2) .
N2 C10 1.38(2) .
N2 C4 1.426(16) .
N3 C19 1.34(2) .
N3 C21 1.37(2) .
N4 C19 1.29(2) .
N4 C20 1.37(3) .
N4 C18 1.437(17) .
C1 C2 1.56(2) .
C2 C3 1.3900 .
C2 C7 1.3900 .
C3 C4 1.3900 .
C3 H3 0.9300 .
C4 C5 1.3900 .
C5 C6 1.3900 .
C5 C8 1.515(18) .
C6 C7 1.3900 .
C6 H6 0.9300 .
C7 H7A 0.9300 .
C9 H9 0.9300 .
C10 C11 1.35(3) .
C10 H10 0.9300 .
C11 H11 0.9300 .
C12 C13 1.60(2) .
C13 C14 1.3900 .
C13 C18 1.3900 .
C14 C15 1.3900 .
C14 H14 0.9300 .
C15 C16 1.3900 .
C15 H15 0.9300 .
C16 C17 1.3900 .
C16 C22 1.42(2) .
C17 C18 1.3900 .
C17 H17 0.9300 .
C19 H19 0.9300 .
C20 C21 1.34(3) .
C20 H20 0.9300 .
C21 H21 0.9300 .

loop_
_platon_squeeze_void_nr
_platon_squeeze_void_average_x
_platon_squeeze_void_average_y
_platon_squeeze_void_average_z
_platon_squeeze_void_volume
_platon_squeeze_void_count_electrons
1 -0.098 0.500 0.402 162.7 84.4
